data_7220196
loop_
_publ_author_name
'Zianna, Ariadne'
'Psomas, George L.'
'Hatzidimitriou, Antonios'
'Lalia-Kantouri, Maria'

_publ_section_title
;
 Copper(II) complexes of salicylaldehydes and 2-hydroxyphenones:
 Synthesis, Structure, Thermal decomposition study and Interaction with
 calf--thymus DNA and albumins.
;
_journal_name_full 'RSC Adv.'
_journal_paper_doi 10.1039/C4RA16484A
_journal_year 2015
_chemical_formula_moiety 'C18 H22 Cu1 O6'
_chemical_formula_sum 'C18 H22 Cu O6'
_chemical_formula_weight 397.91
_chemical_name_systematic bis(2-hydroxy-5-methyl-acetophenone)copper(II).dihydrate
_space_group_IT_number 15
_symmetry_cell_setting monoclinic
_symmetry_Int_Tables_number 15
_symmetry_space_group_name_Hall '-C 2yc'
_symmetry_space_group_name_H-M 'C 1 2/c 1'
_atom_sites_solution_hydrogens difmap
_atom_sites_solution_primary other
_audit_update_record
;
2014-11-14 deposited with the CCDC.
2015-04-14 downloaded from the CCDC.
;
_cell_angle_alpha 90
_cell_angle_beta 125.037(5)
_cell_angle_gamma 90
_cell_formula_units_Z 4
_cell_length_a 23.349(4)
_cell_length_b 4.8974(7)
_cell_length_c 18.972(3)
_cell_measurement_reflns_used 0
_cell_measurement_temperature 295
_cell_measurement_theta_max 0
_cell_measurement_theta_min 0
_cell_volume 1776.3(5)
_computing_cell_refinement 'Apex2 (Bruker AXS, 2006)'
_computing_data_collection 'Apex2 (Bruker AXS, 2006)'
_computing_data_reduction 'Apex2 (Bruker AXS, 2006)'
_computing_molecular_graphics 'CAMERON (Watkin et al., 1996)'
_computing_publication_material 'CRYSTALS (Betteridge et al., 2003)'
_computing_structure_refinement 'CRYSTALS (Betteridge et al., 2003)'
_computing_structure_solution 'Superflip (Palatinus & Chapuis, 2007)'
_diffrn_ambient_temperature 295
_diffrn_measured_fraction_theta_full 0.995
_diffrn_measured_fraction_theta_max 0.977
_diffrn_measurement_device Area
_diffrn_measurement_device_type 'Bruker Kappa Apex2'
_diffrn_measurement_method '\f & \w scans'
_diffrn_radiation_monochromator graphite
_diffrn_radiation_probe x-ray
_diffrn_radiation_type 'Mo K\a'
_diffrn_radiation_wavelength 0.71073
_diffrn_reflns_av_R_equivalents 0.033
_diffrn_reflns_limit_h_max 34
_diffrn_reflns_limit_h_min -34
_diffrn_reflns_limit_k_max 7
_diffrn_reflns_limit_k_min -7
_diffrn_reflns_limit_l_max 27
_diffrn_reflns_limit_l_min -28
_diffrn_reflns_number 14334
_diffrn_reflns_theta_full 25.479
_diffrn_reflns_theta_max 32.252
_diffrn_reflns_theta_min 2.131
_diffrn_standards_number 0
_exptl_absorpt_coefficient_mu 1.260
_exptl_absorpt_correction_T_max 0.85
_exptl_absorpt_correction_T_min 0.69
_exptl_absorpt_correction_type numerical
_exptl_absorpt_process_details
; 
 Analytical Absorption (De Meulenaer & Tompa, 1965) 
;
_exptl_crystal_colour green
_exptl_crystal_density_diffrn 1.488
_exptl_crystal_density_method 'not measured'
_exptl_crystal_description prism
_exptl_crystal_F_000 828
_exptl_crystal_size_max 0.556
_exptl_crystal_size_mid 0.297
_exptl_crystal_size_min 0.128
_refine_diff_density_max 0.60
_refine_diff_density_min -0.59
_refine_ls_extinction_method None
_refine_ls_goodness_of_fit_ref 0.9975
_refine_ls_hydrogen_treatment constr
_refine_ls_matrix_type full
_refine_ls_number_parameters 115
_refine_ls_number_reflns 1952
_refine_ls_number_restraints 0
_refine_ls_R_factor_all 0.0876
_refine_ls_R_factor_gt 0.0445
_refine_ls_shift/su_max 0.0001851
_refine_ls_shift/su_mean 0.0000213
_refine_ls_structure_factor_coef Fsqd
_refine_ls_weighting_details
;
 Method, part 1, Chebychev polynomial, (Watkin, 1994, Prince, 1982) 
 [weight] = 1.0/[A~0~*T~0~(x)+A~1~*T~1~(x) ... +A~n-1~]*T~n-1~(x)] 
 where A~i~ are the Chebychev coefficients listed below and x= Fcalc/Fmax 
 Method = Robust Weighting (Prince, 1982) 
 W = [weight] * [1-(deltaF/6*sigmaF)^2^]^2^ 
 A~i~ are: 
 2.44 2.89 1.01 
;
_refine_ls_weighting_scheme calc
_refine_ls_wR_factor_all 0.0915
_refine_ls_wR_factor_gt 0.0809
_refine_ls_wR_factor_ref 0.0809
_reflns_limit_h_max 28
_reflns_limit_h_min -34
_reflns_limit_k_max 7
_reflns_limit_k_min 0
_reflns_limit_l_max 28
_reflns_limit_l_min 0
_reflns_number_gt 1947
_reflns_number_total 3084
_reflns_threshold_expression I>2.0\s(I)
_cod_data_source_file c4ra16484a2.cif
_cod_data_source_block 1
_cod_depositor_comments
;
The following automatic conversions were performed:

'_atom_sites_solution_primary' value 'Other' changed to 'other'
according to
/usr/data/users/saulius/crontab/automatic-downloads/rss-feeds/RSC/lib/dictionaries/cif_core.dic
dictionary named 'cif_core.dic' version 2.4.2 from 2011-04-26.

Automatic conversion script
Id: cif_fix_values 3271 2015-04-21 07:52:19Z andrius 
;
_cod_original_cell_volume 1776.3(3)
_cod_original_sg_symbol_H-M 'C 2/c'
_cod_original_formula_sum 'C18 H22 Cu1 O6'
_cod_database_code 7220196

loop_
_symmetry_equiv_pos_as_xyz
x,y,z
-x,-y,-z
x+1/2,y+1/2,z
-x+1/2,-y+1/2,-z
x,-y,z+1/2
-x,y,-z+1/2
x+1/2,-y+1/2,z+1/2
-x+1/2,y+1/2,-z+1/2

loop_
_atom_site_label
_atom_site_type_symbol
_atom_site_fract_x
_atom_site_fract_y
_atom_site_fract_z
_atom_site_U_iso_or_equiv
_atom_site_occupancy
_atom_site_adp_type
_atom_site_refinement_flags_posn
Cu1 Cu 0.2500 0.7500 0.5000 0.0298 1.0000 Uani S
O1 O 0.30122(11) 0.5605(4) 0.60876(12) 0.0369 1.0000 Uani .
O2 O 0.28672(10) 0.5251(4) 0.45501(11) 0.0350 1.0000 Uani .
O3 O 0.25663(19) 0.6851(5) 0.28662(18) 0.0844 1.0000 Uani .
C1 C 0.36359(12) 0.2465(7) 0.58097(14) 0.0306 1.0000 Uani .
C2 C 0.33463(13) 0.3380(6) 0.49554(17) 0.0310 1.0000 Uani .
C3 C 0.35935(16) 0.2089(7) 0.4512(2) 0.0429 1.0000 Uani .
C4 C 0.40958(17) 0.0084(7) 0.4887(2) 0.0471 1.0000 Uani .
C5 C 0.44017(15) -0.0789(6) 0.5737(2) 0.0423 1.0000 Uani .
C6 C 0.41567(14) 0.0389(6) 0.6167(2) 0.0382 1.0000 Uani .
C7 C 0.34204(14) 0.3635(6) 0.63224(16) 0.0318 1.0000 Uani .
C8 C 0.36881(16) 0.2483(9) 0.71946(16) 0.0462 1.0000 Uani .
C9 C 0.49649(18) -0.2922(7) 0.6143(3) 0.0583 1.0000 Uani .
H31 H 0.2517 0.8398 0.2688 0.1254 1.0000 Uiso R
H32 H 0.2593 0.6935 0.3299 0.1256 1.0000 Uiso R
H82 H 0.3514 0.3538 0.7453 0.0691 1.0000 Uiso R
H81 H 0.4182 0.2495 0.7544 0.0683 1.0000 Uiso R
H83 H 0.3535 0.0640 0.7129 0.0691 1.0000 Uiso R
H61 H 0.4346 -0.0218 0.6729 0.0461 1.0000 Uiso R
H41 H 0.4238 -0.0765 0.4562 0.0564 1.0000 Uiso R
H94 H 0.3412 0.2636 0.3956 0.0517 1.0000 Uiso R
H92 H 0.4819 -0.4477 0.5779 0.0870 1.0000 Uiso R
H91 H 0.5382 -0.2217 0.6240 0.0870 1.0000 Uiso R
H93 H 0.5061 -0.3497 0.6681 0.0873 1.0000 Uiso R

loop_
_atom_site_aniso_label
_atom_site_aniso_U_11
_atom_site_aniso_U_22
_atom_site_aniso_U_33
_atom_site_aniso_U_23
_atom_site_aniso_U_13
_atom_site_aniso_U_12
Cu1 0.0338(2) 0.02788(19) 0.02736(18) 0.0010(3) 0.01740(16) 0.0017(3)
O1 0.0454(11) 0.0349(10) 0.0317(9) 0.0026(8) 0.0230(9) 0.0052(9)
O2 0.0402(10) 0.0365(10) 0.0286(9) 0.0031(8) 0.0199(8) 0.0066(9)
O3 0.180(3) 0.0412(15) 0.0732(18) -0.0055(12) 0.097(2) -0.0066(17)
C1 0.0282(10) 0.0268(10) 0.0329(10) -0.0048(16) 0.0151(9) -0.0086(16)
C2 0.0275(12) 0.0319(12) 0.0334(12) -0.0014(10) 0.0173(11) -0.0028(10)
C3 0.0461(15) 0.045(2) 0.0430(14) -0.0013(13) 0.0288(13) 0.0038(14)
C4 0.0472(17) 0.0427(17) 0.061(2) -0.0055(16) 0.0364(16) 0.0024(15)
C5 0.0337(14) 0.0304(14) 0.0581(18) -0.0003(14) 0.0236(14) -0.0008(12)
C6 0.0310(13) 0.0318(14) 0.0445(15) 0.0039(12) 0.0175(12) -0.0002(11)
C7 0.0318(13) 0.0297(12) 0.0278(11) -0.0001(10) 0.0135(10) -0.0049(11)
C8 0.0534(16) 0.0470(15) 0.0312(11) 0.0079(19) 0.0203(12) 0.008(2)
C9 0.0443(17) 0.042(2) 0.081(2) 0.0068(18) 0.0318(17) 0.0105(15)

loop_
_atom_type_symbol
_atom_type_scat_dispersion_real
_atom_type_scat_dispersion_imag
_atom_type_scat_Cromer_Mann_a1
_atom_type_scat_Cromer_Mann_b1
_atom_type_scat_Cromer_Mann_a2
_atom_type_scat_Cromer_Mann_b2
_atom_type_scat_Cromer_Mann_a3
_atom_type_scat_Cromer_Mann_b3
_atom_type_scat_Cromer_Mann_a4
_atom_type_scat_Cromer_Mann_b4
_atom_type_scat_Cromer_Mann_c
_atom_type_scat_source
C 0.0033 0.0016 2.3100 20.8439 1.0200 10.2075 1.5886 0.5687 0.8650 51.6512 0.2156 'International Tables Vol C 4.2.6.8 and 6.1.1.4'
H 0.0000 0.0000 0.4930 10.5109 0.3229 26.1257 0.1402 3.1424 0.0408 57.7998 0.0030 'International Tables Vol C 4.2.6.8 and 6.1.1.4'
O 0.0106 0.0060 3.0485 13.2771 2.2868 5.7011 1.5463 0.3239 0.8670 32.9089 0.2508 'International Tables Vol C 4.2.6.8 and 6.1.1.4'
Cu 0.3201 1.2651 13.3380 3.5828 7.1676 0.2470 5.6158 11.3966 1.6735 64.8126 1.1910 'International Tables Vol C 4.2.6.8 and 6.1.1.4'

loop_
_geom_angle_atom_site_label_1
_geom_angle_site_symmetry_1
_geom_angle_atom_site_label_2
_geom_angle_atom_site_label_3
_geom_angle_site_symmetry_3
_geom_angle
_geom_angle_publ_flag
O1 4_566 Cu1 O2 4_566 92.27(8) yes
O1 4_566 Cu1 O1 . 179.994 yes
O2 4_566 Cu1 O1 . 87.73(8) yes
O1 4_566 Cu1 O2 . 87.73(8) yes
O2 4_566 Cu1 O2 . 179.994 yes
O1 . Cu1 O2 . 92.27(8) yes
Cu1 . O1 C7 . 129.28(18) yes
Cu1 . O2 C2 . 127.37(17) yes
H31 . O3 H32 . 107.0 no
C2 . C1 C6 . 119.0(2) yes
C2 . C1 C7 . 121.3(3) yes
C6 . C1 C7 . 119.7(2) yes
C1 . C2 O2 . 125.4(2) yes
C1 . C2 C3 . 116.6(3) yes
O2 . C2 C3 . 118.0(2) yes
C2 . C3 C4 . 121.9(3) yes
C2 . C3 H94 . 118.3 no
C4 . C3 H94 . 119.7 no
C3 . C4 C5 . 122.3(3) yes
C3 . C4 H41 . 119.2 no
C5 . C4 H41 . 118.5 no
C4 . C5 C6 . 116.5(3) yes
C4 . C5 C9 . 121.3(3) yes
C6 . C5 C9 . 122.2(3) yes
C1 . C6 C5 . 123.6(3) yes
C1 . C6 H61 . 119.0 no
C5 . C6 H61 . 117.4 no
C1 . C7 O1 . 123.9(2) yes
C1 . C7 C8 . 120.4(3) yes
O1 . C7 C8 . 115.7(3) yes
C7 . C8 H82 . 109.5 no
C7 . C8 H81 . 109.7 no
H82 . C8 H81 . 110.3 no
C7 . C8 H83 . 108.9 no
H82 . C8 H83 . 110.1 no
H81 . C8 H83 . 108.3 no
C5 . C9 H92 . 110.0 no
C5 . C9 H91 . 110.3 no
H92 . C9 H91 . 109.4 no
C5 . C9 H93 . 110.7 no
H92 . C9 H93 . 107.9 no
H91 . C9 H93 . 108.4 no

loop_
_geom_bond_atom_site_label_1
_geom_bond_atom_site_label_2
_geom_bond_site_symmetry_2
_geom_bond_distance
_geom_bond_publ_flag
Cu1 O1 4_566 1.9276(19) yes
Cu1 O2 4_566 1.8754(19) yes
Cu1 O1 . 1.9276(19) yes
Cu1 O2 . 1.8754(19) yes
O1 C7 . 1.245(3) yes
O2 C2 . 1.302(3) yes
O3 H31 . 0.810 no
O3 H32 . 0.788 no
C1 C2 . 1.424(4) yes
C1 C6 . 1.423(4) yes
C1 C7 . 1.446(4) yes
C2 C3 . 1.414(4) yes
C3 C4 . 1.374(4) yes
C3 H94 . 0.922 no
C4 C5 . 1.404(5) yes
C4 H41 . 0.949 no
C5 C6 . 1.364(4) yes
C5 C9 . 1.500(4) yes
C6 H61 . 0.938 no
C7 C8 . 1.503(4) yes
C8 H82 . 0.950 no
C8 H81 . 0.945 no
C8 H83 . 0.952 no
C9 H92 . 0.950 no
C9 H91 . 0.948 no
C9 H93 . 0.954 no

loop_
_geom_hbond_atom_site_label_D
_geom_hbond_atom_site_label_H
_geom_hbond_atom_site_label_A
_geom_hbond_site_symmetry_A
_geom_hbond_angle_DHA
_geom_hbond_distance_DH
_geom_hbond_distance_HA
_geom_hbond_distance_DA
_geom_hbond_publ_flag
O3 H31 O3 8_555 170.54(13) 0.810 1.941 2.744(5) yes
O3 H32 O1 4_566 139.14(8) 0.788 2.586 3.224(5) yes
O3 H32 O2 . 153.08(9) 0.788 2.231 2.956(5) yes
